data_7109348
loop_
_publ_author_name
'Kamil Sokolowski'
'Wojciech Bury'
'Iwona Justyniak'
'Anna M. Cieslak'
'Malgorzata Wolska'
'Katarzyna Soltys'
'Igor Dziecielewski'
'Janusz Lewinski'

_publ_section_title
;
 Activation of CO2 by tBuZnOH species: efficient routes to novel
 nanomaterials based on zinc carbonates
;
_journal_name_full Chem.Commun.
_journal_page_first 5271
_journal_paper_doi 10.1039/c3cc41639a
_journal_volume 49
_journal_year 2013
_chemical_formula_sum 'C54 H108 O18 Zn12'
_chemical_formula_weight 1830.08
_chemical_name_systematic
;
?
;
_space_group_IT_number 148
_symmetry_cell_setting trigonal
_symmetry_space_group_name_Hall '-R 3'
_symmetry_space_group_name_H-M 'R -3 :H'
_atom_sites_solution_hydrogens geom
_atom_sites_solution_primary direct
_atom_sites_solution_secondary difmap
_audit_creation_method SHELXL-97
_cell_angle_alpha 90.00
_cell_angle_beta 90.00
_cell_angle_gamma 120.00
_cell_formula_units_Z 3
_cell_length_a 20.4631(2)
_cell_length_b 20.4631(2)
_cell_length_c 16.2871(11)
_cell_measurement_reflns_used 2397
_cell_measurement_temperature 100(2)
_cell_measurement_theta_max 27.485
_cell_measurement_theta_min 0.998
_cell_volume 5906.3(4)
_computing_cell_refinement 'Denzo & Scalepak (Otwinowski, Minor, 1997)'
_computing_data_collection 'Collect (Nonius B.V. 1998)'
_computing_data_reduction 'Denzo & Scalepak (Otwinowski, Minor, 1997)'
_computing_molecular_graphics
;
DIAMOND v2.1 (Brandenburg, 1999)
Ortep-3 for Windows, L.J.Farrugia (1997) J.Appl.Cryst. 30, 565,
ORTEP III (Burnett, Johnson, 1996)
;
_computing_publication_material
;
SHELXL-97 (Sheldrick, 1997),
;
_computing_structure_refinement 'SHELXL-97 (Sheldrick, 1997)'
_computing_structure_solution 'SHELXS-97 (Sheldrick, 1990)'
_diffrn_ambient_temperature 100(2)
_diffrn_measured_fraction_theta_full 0.998
_diffrn_measured_fraction_theta_max 0.998
_diffrn_measurement_device '\k-geometry diffractometr'
_diffrn_measurement_device_type 'Nonius Kappa-CCD'
_diffrn_measurement_method 'area detector \w scans'
_diffrn_radiation_monochromator graphite
_diffrn_radiation_source 'fine-focus sealed tube'
_diffrn_radiation_type MoK\a
_diffrn_radiation_wavelength 0.71073
_diffrn_reflns_av_R_equivalents 0.0000
_diffrn_reflns_av_sigmaI/netI 0.0323
_diffrn_reflns_limit_h_max 26
_diffrn_reflns_limit_h_min 0
_diffrn_reflns_limit_k_max 0
_diffrn_reflns_limit_k_min -22
_diffrn_reflns_limit_l_max 21
_diffrn_reflns_limit_l_min -21
_diffrn_reflns_number 2996
_diffrn_reflns_theta_full 27.45
_diffrn_reflns_theta_max 27.45
_diffrn_reflns_theta_min 2.62
_exptl_absorpt_coefficient_mu 3.636
_exptl_absorpt_correction_T_max 0.418
_exptl_absorpt_correction_T_min 0.257
_exptl_absorpt_correction_type multi-scan
_exptl_absorpt_process_details 'Scalepak (Otwinowski, Minor, 1997)'
_exptl_crystal_colour colourless
_exptl_crystal_density_diffrn 1.544
_exptl_crystal_density_method 'not measured'
_exptl_crystal_description cubic
_exptl_crystal_F_000 2808
_exptl_crystal_size_max 0.46
_exptl_crystal_size_mid 0.32
_exptl_crystal_size_min 0.24
_refine_diff_density_max 0.761
_refine_diff_density_min -0.527
_refine_diff_density_rms 0.108
_refine_ls_extinction_method none
_refine_ls_goodness_of_fit_ref 1.040
_refine_ls_hydrogen_treatment constr
_refine_ls_matrix_type full
_refine_ls_number_parameters 133
_refine_ls_number_reflns 2996
_refine_ls_number_restraints 0
_refine_ls_restrained_S_all 1.040
_refine_ls_R_factor_all 0.0515
_refine_ls_R_factor_gt 0.0391
_refine_ls_shift/su_max 0.000
_refine_ls_shift/su_mean 0.000
_refine_ls_structure_factor_coef Fsqd
_refine_ls_weighting_details 'calc w=1/[\s^2^(Fo^2^)+(0.0163P)^2^+64.8237P] where P=(Fo^2^+2Fc^2^)/3'
_refine_ls_weighting_scheme calc
_refine_ls_wR_factor_gt 0.0786
_refine_ls_wR_factor_ref 0.0827
_reflns_number_gt 2532
_reflns_number_total 2996
_reflns_threshold_expression I>2\s(I)
_cod_data_source_file c3cc41639a.txt
_cod_data_source_block shelxl
_cod_original_cell_volume 5906.3(5)
_cod_original_sg_symbol_H-M 'R -3'
_cod_database_code 7109348

loop_
_symmetry_equiv_pos_as_xyz
'x, y, z'
'-y, x-y, z'
'-x+y, -x, z'
'x+2/3, y+1/3, z+1/3'
'-y+2/3, x-y+1/3, z+1/3'
'-x+y+2/3, -x+1/3, z+1/3'
'x+1/3, y+2/3, z+2/3'
'-y+1/3, x-y+2/3, z+2/3'
'-x+y+1/3, -x+2/3, z+2/3'
'-x, -y, -z'
'y, -x+y, -z'
'x-y, x, -z'
'-x+2/3, -y+1/3, -z+1/3'
'y+2/3, -x+y+1/3, -z+1/3'
'x-y+2/3, x+1/3, -z+1/3'
'-x+1/3, -y+2/3, -z+2/3'
'y+1/3, -x+y+2/3, -z+2/3'
'x-y+1/3, x+2/3, -z+2/3'

loop_
_atom_site_label
_atom_site_type_symbol
_atom_site_fract_x
_atom_site_fract_y
_atom_site_fract_z
_atom_site_U_iso_or_equiv
_atom_site_adp_type
_atom_site_occupancy
_atom_site_symmetry_multiplicity
_atom_site_calc_flag
_atom_site_refinement_flags
C1 C 0.1867(2) 0.2826(2) 0.0463(2) 0.0308(8) Uani 1 1 d .
C2 C 0.1691(3) 0.3316(3) 0.1006(3) 0.0551(13) Uani 1 1 d .
H2A H 0.1593 0.3118 0.1555 0.083 Uiso 1 1 calc R
H2B H 0.1255 0.3322 0.0799 0.083 Uiso 1 1 calc R
H2C H 0.2114 0.3821 0.1011 0.083 Uiso 1 1 calc R
C3 C 0.2031(4) 0.3185(3) -0.0397(3) 0.088(3) Uani 1 1 d .
H3A H 0.2408 0.3709 -0.0356 0.132 Uiso 1 1 calc R
H3B H 0.1577 0.3139 -0.0623 0.132 Uiso 1 1 calc R
H3C H 0.2212 0.2932 -0.0747 0.132 Uiso 1 1 calc R
C4 C 0.2544(3) 0.2818(3) 0.0793(6) 0.115(4) Uani 1 1 d .
H4A H 0.2959 0.3326 0.0830 0.172 Uiso 1 1 calc R
H4B H 0.2677 0.2531 0.0433 0.172 Uiso 1 1 calc R
H4C H 0.2432 0.2592 0.1329 0.172 Uiso 1 1 calc R
C5 C 0.06401(19) 0.17884(19) 0.3405(2) 0.0211(7) Uani 1 1 d .
C6 C 0.0148(2) 0.1252(2) 0.4082(2) 0.0306(8) Uani 1 1 d .
H6A H 0.0290 0.0875 0.4172 0.046 Uiso 1 1 calc R
H6B H -0.0372 0.1012 0.3920 0.046 Uiso 1 1 calc R
H6C H 0.0218 0.1531 0.4579 0.046 Uiso 1 1 calc R
C7 C 0.0418(3) 0.2393(2) 0.3283(3) 0.0390(10) Uani 1 1 d .
H7A H -0.0101 0.2157 0.3117 0.058 Uiso 1 1 calc R
H7B H 0.0731 0.2740 0.2866 0.058 Uiso 1 1 calc R
H7C H 0.0485 0.2659 0.3789 0.058 Uiso 1 1 calc R
C8 C 0.1468(2) 0.2153(2) 0.3659(3) 0.0370(9) Uani 1 1 d .
H8A H 0.1543 0.2421 0.4165 0.055 Uiso 1 1 calc R
H8B H 0.1779 0.2498 0.3239 0.055 Uiso 1 1 calc R
H8C H 0.1601 0.1769 0.3731 0.055 Uiso 1 1 calc R
C9 C -0.04906(19) 0.06423(18) 0.1229(2) 0.0190(6) Uani 1 1 d .
O1 O 0.01011(13) 0.13085(12) 0.11926(13) 0.0183(5) Uani 1 1 d .
O2 O -0.06371(13) 0.03132(13) 0.19273(14) 0.0213(5) Uani 1 1 d .
O3 O -0.08980(13) 0.03401(13) 0.05922(13) 0.0195(5) Uani 1 1 d .
Zn1 Zn 0.10098(2) 0.17843(2) 0.03977(2) 0.01954(11) Uani 1 1 d .
Zn2 Zn 0.04687(2) 0.12283(2) 0.23741(2) 0.02325(11) Uani 1 1 d .

loop_
_atom_site_aniso_label
_atom_site_aniso_U_11
_atom_site_aniso_U_22
_atom_site_aniso_U_33
_atom_site_aniso_U_23
_atom_site_aniso_U_13
_atom_site_aniso_U_12
C1 0.029(2) 0.0177(17) 0.034(2) -0.0040(15) 0.0025(16) 0.0023(15)
C2 0.065(3) 0.027(2) 0.064(3) -0.013(2) 0.003(3) 0.016(2)
C3 0.102(5) 0.048(3) 0.044(3) 0.003(3) 0.019(3) -0.016(3)
C4 0.029(3) 0.037(3) 0.263(11) -0.024(5) -0.049(5) 0.004(2)
C5 0.0233(17) 0.0212(17) 0.0194(15) -0.0032(13) 0.0033(13) 0.0115(14)
C6 0.034(2) 0.032(2) 0.0252(18) 0.0005(15) 0.0054(15) 0.0157(17)
C7 0.053(3) 0.030(2) 0.041(2) 0.0003(18) 0.012(2) 0.027(2)
C8 0.029(2) 0.037(2) 0.033(2) -0.0119(18) -0.0035(17) 0.0083(18)
C9 0.0192(16) 0.0187(16) 0.0201(15) -0.0005(12) 0.0023(12) 0.0102(14)
O1 0.0212(12) 0.0168(11) 0.0151(10) -0.0013(9) -0.0005(9) 0.0081(10)
O2 0.0226(12) 0.0213(12) 0.0175(11) 0.0018(9) 0.0037(9) 0.0092(10)
O3 0.0202(12) 0.0201(12) 0.0164(11) 0.0003(9) -0.0024(9) 0.0088(10)
Zn1 0.0207(2) 0.01520(19) 0.01923(19) -0.00051(14) 0.00050(15) 0.00640(16)
Zn2 0.0291(2) 0.0240(2) 0.01669(18) -0.00566(15) -0.00244(16) 0.01327(18)

loop_
_atom_type_symbol
_atom_type_description
_atom_type_scat_dispersion_real
_atom_type_scat_dispersion_imag
_atom_type_scat_source
C C 0.0033 0.0016 'International Tables Vol C Tables 4.2.6.8 and 6.1.1.4'
H H 0.0000 0.0000 'International Tables Vol C Tables 4.2.6.8 and 6.1.1.4'
O O 0.0106 0.0060 'International Tables Vol C Tables 4.2.6.8 and 6.1.1.4'
Zn Zn 0.2839 1.4301 'International Tables Vol C Tables 4.2.6.8 and 6.1.1.4'

loop_
_geom_angle_atom_site_label_1
_geom_angle_atom_site_label_2
_geom_angle_atom_site_label_3
_geom_angle
_geom_angle_site_symmetry_1
_geom_angle_site_symmetry_3
C4 C1 C2 109.1(5) . .
C4 C1 C3 110.6(6) . .
C2 C1 C3 106.4(4) . .
C4 C1 Zn1 109.7(3) . .
C2 C1 Zn1 111.8(3) . .
C3 C1 Zn1 109.3(3) . .
C1 C2 H2A 109.5 . .
C1 C2 H2B 109.5 . .
H2A C2 H2B 109.5 . .
C1 C2 H2C 109.5 . .
H2A C2 H2C 109.5 . .
H2B C2 H2C 109.5 . .
C1 C3 H3A 109.5 . .
C1 C3 H3B 109.5 . .
H3A C3 H3B 109.5 . .
C1 C3 H3C 109.5 . .
H3A C3 H3C 109.5 . .
H3B C3 H3C 109.5 . .
C1 C4 H4A 109.5 . .
C1 C4 H4B 109.5 . .
H4A C4 H4B 109.5 . .
C1 C4 H4C 109.5 . .
H4A C4 H4C 109.5 . .
H4B C4 H4C 109.5 . .
C6 C5 C8 109.1(3) . .
C6 C5 C7 108.7(3) . .
C8 C5 C7 110.2(3) . .
C6 C5 Zn2 109.7(2) . .
C8 C5 Zn2 110.3(2) . .
C7 C5 Zn2 108.8(3) . .
C5 C6 H6A 109.5 . .
C5 C6 H6B 109.5 . .
H6A C6 H6B 109.5 . .
C5 C6 H6C 109.5 . .
H6A C6 H6C 109.5 . .
H6B C6 H6C 109.5 . .
C5 C7 H7A 109.5 . .
C5 C7 H7B 109.5 . .
H7A C7 H7B 109.5 . .
C5 C7 H7C 109.5 . .
H7A C7 H7C 109.5 . .
H7B C7 H7C 109.5 . .
C5 C8 H8A 109.5 . .
C5 C8 H8B 109.5 . .
H8A C8 H8B 109.5 . .
C5 C8 H8C 109.5 . .
H8A C8 H8C 109.5 . .
H8B C8 H8C 109.5 . .
O2 C9 O3 122.8(3) . .
O2 C9 O1 116.4(3) . .
O3 C9 O1 120.8(3) . .
O2 C9 Zn2 61.08(17) . .
O3 C9 Zn2 171.5(2) . .
O1 C9 Zn2 55.93(15) . .
C9 O1 Zn1 132.2(2) . .
C9 O1 Zn2 93.38(18) . .
Zn1 O1 Zn2 109.72(10) . .
C9 O2 Zn2 137.8(2) . 2
C9 O2 Zn2 88.61(19) . .
Zn2 O2 Zn2 126.70(11) 2 .
C9 O3 Zn1 118.8(2) . 12
C9 O3 Zn1 130.1(2) . 2
Zn1 O3 Zn1 110.90(10) 12 2
C1 Zn1 O3 128.54(13) . 11
C1 Zn1 O1 125.43(13) . .
O3 Zn1 O1 92.13(9) 11 .
C1 Zn1 O3 117.43(14) . 3
O3 Zn1 O3 91.39(12) 11 3
O1 Zn1 O3 91.99(9) . 3
C5 Zn2 O2 130.80(12) . 3
C5 Zn2 O1 134.73(12) . .
O2 Zn2 O1 91.00(9) 3 .
C5 Zn2 O2 125.64(12) . .
O2 Zn2 O2 88.49(13) 3 .
O1 Zn2 O2 60.77(8) . .
C5 Zn2 C9 140.92(13) . .
O2 Zn2 C9 86.92(10) 3 .
O1 Zn2 C9 30.69(10) . .
O2 Zn2 C9 30.32(9) . .

loop_
_geom_bond_atom_site_label_1
_geom_bond_atom_site_label_2
_geom_bond_distance
_geom_bond_site_symmetry_2
C1 C4 1.493(7) .
C1 C2 1.510(6) .
C1 C3 1.539(7) .
C1 Zn1 1.973(4) .
C2 H2A 0.9600 .
C2 H2B 0.9600 .
C2 H2C 0.9600 .
C3 H3A 0.9600 .
C3 H3B 0.9600 .
C3 H3C 0.9600 .
C4 H4A 0.9600 .
C4 H4B 0.9600 .
C4 H4C 0.9600 .
C5 C6 1.526(5) .
C5 C8 1.527(5) .
C5 C7 1.529(5) .
C5 Zn2 1.963(3) .
C6 H6A 0.9600 .
C6 H6B 0.9600 .
C6 H6C 0.9600 .
C7 H7A 0.9600 .
C7 H7B 0.9600 .
C7 H7C 0.9600 .
C8 H8A 0.9600 .
C8 H8B 0.9600 .
C8 H8C 0.9600 .
C9 O2 1.279(4) .
C9 O3 1.279(4) .
C9 O1 1.295(4) .
C9 Zn2 2.533(3) .
O1 Zn1 2.067(2) .
O1 Zn2 2.102(2) .
O2 Zn2 2.039(2) 2
O2 Zn2 2.218(2) .
O3 Zn1 2.048(2) 12
O3 Zn1 2.111(2) 2
Zn1 O3 2.048(2) 11
Zn1 O3 2.111(2) 3
Zn2 O2 2.039(2) 3
